data_4313346
loop_
_publ_author_name
'Hisashi Konaka'
'Liang Ping Wu'
'Megumu Munakata'
'Takayoshi Kuroda-Sowa'
'Masahiko Maekawa'
'Yusaku Suenaga'

_publ_section_title
;
 Syntheses and Structures of Photochromic Silver(I) Coordination Polymers
 with cis-1,2-Dicyano-1,2-bis(2,4,5-trimethyl-3-thienyl)ethene
;
_journal_name_full 'Inorganic Chemistry'
_journal_page_first 1928
_journal_page_last 1934
_journal_paper_doi 10.1021/ic020525n
_journal_volume 42
_journal_year 2003
_chemical_formula_moiety 'C22 H18 Ag2 F6 N2 O4 S2 '
_chemical_formula_sum 'C22 H18 Ag2 F6 N2 O4 S2'
_chemical_formula_weight 768.24
_space_group_IT_number 15
_symmetry_cell_setting monoclinic
_symmetry_Int_Tables_number 15
_symmetry_space_group_name_Hall '-C 2yc'
_symmetry_space_group_name_H-M 'C 1 2/c 1'
_cell_angle_alpha 90
_cell_angle_beta 102.240(9)
_cell_angle_gamma 90
_cell_formula_units_Z 4
_cell_length_a 21.233(2)
_cell_length_b 10.647(4)
_cell_length_c 12.212(2)
_cell_measurement_reflns_used 25
_cell_measurement_temperature 296.2
_cell_measurement_theta_max 14.4
_cell_measurement_theta_min 12.1
_cell_volume 2698.0(11)
_computing_cell_refinement 'MSC/AFC Diffractometer Control'
_computing_data_collection 'MSC/AFC Diffractometer Control'
_computing_data_reduction 'teXsan Ver. 1.11'
_computing_publication_material 'teXsan Ver. 1.11'
_computing_structure_refinement SHELXL97
_computing_structure_solution SIR92
_diffrn_measured_fraction_theta_full 1.00
_diffrn_measured_fraction_theta_max 1.00
_diffrn_measurement_device_type 'Rigaku AFC7R'
_diffrn_measurement_method \w-2\q
_diffrn_radiation_type 'Mo K\a'
_diffrn_radiation_wavelength 0.7107
_diffrn_reflns_av_R_equivalents 0.028
_diffrn_reflns_limit_h_max 27
_diffrn_reflns_limit_h_min 12
_diffrn_reflns_limit_k_max 13
_diffrn_reflns_limit_k_min 0
_diffrn_reflns_limit_l_max 15
_diffrn_reflns_limit_l_min -15
_diffrn_reflns_number 3167
_diffrn_reflns_theta_full 27.49
_diffrn_reflns_theta_max 27.49
_diffrn_reflns_theta_min 2.15
_diffrn_standards_decay_% 1.11
_diffrn_standards_interval_count 150
_diffrn_standards_number 3
_exptl_absorpt_coefficient_mu 1.675
_exptl_absorpt_correction_T_max 0.715
_exptl_absorpt_correction_T_min 0.611
_exptl_absorpt_correction_type psi-scan
_exptl_absorpt_process_details '(North, Phillips & Mathews, 1968)'
_exptl_crystal_colour yellow
_exptl_crystal_density_diffrn 1.891
_exptl_crystal_density_method 'not measured'
_exptl_crystal_description brick
_exptl_crystal_F_000 1504.0
_exptl_crystal_size_max 0.300
_exptl_crystal_size_mid 0.300
_exptl_crystal_size_min 0.200
_refine_diff_density_max 0.79
_refine_diff_density_min -0.64
_refine_ls_extinction_coef 0.0001
_refine_ls_extinction_expression Fc^*^=kFc[1+0.001xFc^2^\l^3^/sin(2\q)]^-1/4^
_refine_ls_extinction_method SHELXL
_refine_ls_goodness_of_fit_ref 1.039
_refine_ls_hydrogen_treatment refall
_refine_ls_number_parameters 209
_refine_ls_number_reflns 2210
_refine_ls_R_factor_gt 0.0417
_refine_ls_shift/su_max 0.0000
_refine_ls_structure_factor_coef Fsqd
_refine_ls_weighting_details 'w = 1/[\s^2^(Fo^2^) + (0.0656P)^2^+6.1583P] where P=(Fo^2^+2Fc^2^)/3'
_refine_ls_weighting_scheme calc
_refine_ls_wR_factor_ref 0.1281
_reflns_number_gt 2210
_reflns_number_total 3089
_reflns_threshold_expression >2.0sigma(I)
_cod_data_source_file ic020525n_2.cif
_cod_data_source_block '[Ag2(cis-dbe)(CF3COO)2]_(2)'
_cod_original_cell_volume 2697(1)
_cod_original_sg_symbol_Hall '-C 2yc '
_cod_original_sg_symbol_H-M 'C 2/c '
_cod_original_formula_sum 'C22 H18 Ag2 F6 N2 O4 S2 '
_cod_database_code 4313346

loop_
_symmetry_equiv_pos_as_xyz
x,y,z
-x,y,1/2-z
-x,-y,-z
x,-y,1/2+z
1/2+x,1/2+y,z
1/2-x,1/2+y,1/2-z
1/2-x,1/2-y,-z
1/2+x,1/2-y,1/2+z

loop_
_atom_site_label
_atom_site_type_symbol
_atom_site_fract_x
_atom_site_fract_y
_atom_site_fract_z
_atom_site_U_iso_or_equiv
_atom_site_adp_type
_atom_site_occupancy
_atom_site_calc_flag
_atom_site_refinement_flags
_atom_site_disorder_assembly
_atom_site_disorder_group
Ag(1) Ag 0.03951(2) 0.96928(4) 0.15290(3) 0.0602(2) Uani 1.00 d . . .
S(1) S 0.06325(7) 0.7203(1) 0.0700(1) 0.0583(3) Uani 1.00 d . . .
F(1) F 0.2214(2) 0.9606(9) 0.4582(6) 0.189(4) Uani 1.00 d . . .
F(2) F 0.1742(2) 0.9736(7) 0.5901(5) 0.146(2) Uani 1.00 d . . .
F(3) F 0.1838(3) 0.8057(6) 0.5183(7) 0.178(3) Uani 1.00 d . . .
O(1) O 0.1098(2) 0.9125(5) 0.3122(3) 0.080(1) Uani 1.00 d . . .
O(2) O 0.0634(2) 0.9765(4) 0.4498(3) 0.0657(9) Uani 1.00 d . . .
N(1) N 0.0674(3) 0.1908(4) 0.1855(4) 0.067(1) Uani 1.00 d . . .
C(1) C 0.0146(2) 0.6105(4) 0.1140(3) 0.0431(9) Uani 1.00 d . . .
C(2) C 0.0524(2) 0.5203(4) 0.1773(3) 0.0406(8) Uani 1.00 d . . .
C(3) C 0.1207(2) 0.5419(4) 0.1906(4) 0.052(1) Uani 1.00 d . . .
C(4) C 0.1336(3) 0.6479(5) 0.1392(5) 0.061(1) Uani 1.00 d . . .
C(5) C 0.0245(2) 0.4105(4) 0.2225(3) 0.0397(8) Uani 1.00 d . . .
C(6) C 0.0496(2) 0.2887(4) 0.2018(4) 0.050(1) Uani 1.00 d . . .
C(7) C -0.0564(3) 0.6219(5) 0.0805(4) 0.052(1) Uani 1.00 d . . .
C(8) C 0.1716(3) 0.4581(8) 0.2575(8) 0.081(2) Uani 1.00 d . . .
C(9) C 0.1980(5) 0.7067(10) 0.140(1) 0.108(3) Uani 1.00 d . . .
C(10) C 0.1081(3) 0.9408(4) 0.4087(4) 0.051(1) Uani 1.00 d . . .
C(11) C 0.1732(3) 0.9232(7) 0.4901(6) 0.080(2) Uani 1.00 d . . .
H(1) H -0.070(2) 0.671(5) 0.016(4) 0.0525(2) Uiso 1.00 calc . . .
H(2) H -0.076(3) 0.681(6) 0.135(5) 0.0716(2) Uiso 1.00 calc . . .
H(3) H -0.072(3) 0.558(6) 0.071(5) 0.0590(2) Uiso 1.00 calc . . .
H(4) H 0.213(4) 0.473(6) 0.240(6) 0.0818(3) Uiso 1.00 calc . . .
H(5) H 0.170(4) 0.379(10) 0.210(7) 0.1326(4) Uiso 1.00 calc . . .
H(6) H 0.161(3) 0.421(7) 0.312(6) 0.0827(3) Uiso 1.00 calc . . .
H(7) H 0.198(4) 0.775(9) 0.166(8) 0.1216(4) Uiso 1.00 calc . . .
H(8) H 0.207(5) 0.71(1) 0.079(8) 0.1240(5) Uiso 1.00 calc . . .
H(9) H 0.230(5) 0.64(1) 0.136(10) 0.1559(5) Uiso 1.00 calc . . .

loop_
_atom_site_aniso_label
_atom_site_aniso_U_11
_atom_site_aniso_U_22
_atom_site_aniso_U_33
_atom_site_aniso_U_12
_atom_site_aniso_U_13
_atom_site_aniso_U_23
Ag(1) 0.0600(3) 0.0569(3) 0.0585(3) -0.0018(2) 0.0011(2) -0.0001(2)
S(1) 0.0824(8) 0.0356(5) 0.0628(7) -0.0020(6) 0.0287(6) 0.0025(5)
F(1) 0.065(3) 0.36(1) 0.133(4) -0.065(4) 0.005(3) 0.081(6)
F(2) 0.084(3) 0.238(7) 0.098(3) 0.005(3) -0.025(3) -0.034(4)
F(3) 0.114(4) 0.119(4) 0.253(8) 0.027(3) -0.072(4) 0.033(5)
O(1) 0.094(3) 0.081(3) 0.060(2) 0.023(2) 0.003(2) -0.001(2)
O(2) 0.054(2) 0.080(3) 0.060(2) 0.005(2) 0.006(2) -0.006(2)
N(1) 0.081(3) 0.044(2) 0.081(3) 0.013(2) 0.029(2) 0.004(2)
C(1) 0.061(2) 0.032(2) 0.037(2) 0.003(2) 0.012(2) -0.002(2)
C(2) 0.050(2) 0.038(2) 0.034(2) -0.001(2) 0.009(2) -0.003(2)
C(3) 0.052(2) 0.047(2) 0.056(3) -0.001(2) 0.009(2) -0.006(2)
C(4) 0.063(3) 0.047(3) 0.078(3) -0.009(2) 0.025(3) -0.010(2)
C(5) 0.051(2) 0.030(2) 0.036(2) 0.005(2) 0.002(2) 0.000(2)
C(6) 0.060(3) 0.039(2) 0.050(2) 0.002(2) 0.013(2) 0.003(2)
C(7) 0.064(3) 0.044(2) 0.044(2) 0.012(2) 0.005(2) 0.005(2)
C(8) 0.052(3) 0.090(5) 0.097(5) 0.003(3) 0.003(3) 0.004(4)
C(9) 0.088(5) 0.076(6) 0.18(1) -0.025(4) 0.064(6) -0.013(6)
C(10) 0.059(3) 0.041(2) 0.051(3) -0.001(2) 0.005(2) 0.004(2)
C(11) 0.057(3) 0.089(4) 0.088(4) -0.008(3) 0.004(3) -0.007(4)

loop_
_atom_type_symbol
_atom_type_description
_atom_type_scat_dispersion_real
_atom_type_scat_dispersion_imag
_atom_type_scat_source
Ag Ag -0.897 1.101
;International Tables for Crystallography
(1992, Vol. C, Tables 4.2.6.8 and 6.1.1.4)
;
S S 0.125 0.123
;International Tables for Crystallography
(1992, Vol. C, Tables 4.2.6.8 and 6.1.1.4)
;
F F 0.017 0.010
;International Tables for Crystallography
(1992, Vol. C, Tables 4.2.6.8 and 6.1.1.4)
;
O O 0.011 0.006
;International Tables for Crystallography
(1992, Vol. C, Tables 4.2.6.8 and 6.1.1.4)
;
N N 0.006 0.003
;International Tables for Crystallography
(1992, Vol. C, Tables 4.2.6.8 and 6.1.1.4)
;
C C 0.003 0.002
;International Tables for Crystallography
(1992, Vol. C, Tables 4.2.6.8 and 6.1.1.4)
;
H H 0.000 0.000
;International Tables for Crystallography
(1992, Vol. C, Table 6.1.1.4)
;

loop_
_geom_angle_atom_site_label_1
_geom_angle_atom_site_label_2
_geom_angle_atom_site_label_3
_geom_angle
_geom_angle_site_symmetry_1
_geom_angle_site_symmetry_2
_geom_angle_site_symmetry_3
_geom_angle_publ_flag
S(1) Ag(1) O(1) 85.7(1) . . . yes
S(1) Ag(1) O(2) 93.2(1) . . 2_555 yes
S(1) Ag(1) N(1) 151.6(1) . . 1_565 yes
O(1) Ag(1) O(2) 149.4(2) . . 2_555 yes
O(1) Ag(1) N(1) 91.4(2) . . 1_565 yes
O(2) Ag(1) N(1) 103.2(2) 2_555 . 1_565 yes
Ag(1) S(1) C(1) 110.5(2) . . . yes
Ag(1) S(1) C(4) 115.4(2) . . . yes
C(1) S(1) C(4) 93.3(2) . . . yes
Ag(1) O(1) C(10) 127.7(4) . . . yes
Ag(1) O(2) C(10) 120.0(3) 2_555 . . yes
Ag(1) N(1) C(6) 146.4(5) 1_545 . . yes
S(1) C(1) C(2) 109.4(3) . . . yes
S(1) C(1) C(7) 120.1(3) . . . yes
C(2) C(1) C(7) 130.5(4) . . . yes
C(1) C(2) C(3) 113.8(4) . . . yes
C(1) C(2) C(5) 122.1(4) . . . yes
C(3) C(2) C(5) 124.0(4) . . . yes
C(2) C(3) C(4) 112.4(4) . . . yes
C(2) C(3) C(8) 123.8(5) . . . yes
C(4) C(3) C(8) 123.8(5) . . . yes
S(1) C(4) C(3) 111.0(4) . . . yes
S(1) C(4) C(9) 120.5(5) . . . yes
C(3) C(4) C(9) 128.5(6) . . . yes
C(2) C(5) C(5) 126.9(2) . . 2_555 yes
C(2) C(5) C(6) 117.1(4) . . . yes
C(5) C(5) C(6) 115.9(3) 2_555 . . yes
N(1) C(6) C(5) 177.7(5) . . . yes
O(1) C(10) O(2) 130.8(5) . . . yes
O(1) C(10) C(11) 112.9(5) . . . yes
O(2) C(10) C(11) 116.3(5) . . . yes
F(1) C(11) F(2) 107.9(6) . . . yes
F(1) C(11) F(3) 106.6(7) . . . yes
F(1) C(11) C(10) 116.6(6) . . . yes
F(2) C(11) F(3) 100.2(7) . . . yes
F(2) C(11) C(10) 112.5(6) . . . yes
F(3) C(11) C(10) 111.7(6) . . . yes
C(1) S(1) C(4) 93.3(2) . . . yes
C(1) C(7) H(1) 113(3) . . . no
C(1) C(7) H(2) 113(4) . . . no
C(1) C(7) H(3) 111(5) . . . no
H(1) C(7) H(2) 96(4) . . . no
H(1) C(7) H(3) 109(6) . . . no
H(2) C(7) H(3) 114(6) . . . no
C(3) C(8) H(4) 112(4) . . . no
C(3) C(8) H(5) 104(5) . . . no
C(3) C(8) H(6) 115(5) . . . no
H(4) C(8) H(5) 86(6) . . . no
H(4) C(8) H(6) 131(6) . . . no
H(5) C(8) H(6) 95(7) . . . no
C(4) C(9) H(7) 108(6) . . . no
C(4) C(9) H(8) 114(7) . . . no
C(4) C(9) H(9) 109(6) . . . no
H(7) C(9) H(8) 110(10) . . . no
H(7) C(9) H(9) 137(9) . . . no
H(8) C(9) H(9) 72(10) . . . no

loop_
_geom_bond_atom_site_label_1
_geom_bond_atom_site_label_2
_geom_bond_distance
_geom_bond_site_symmetry_1
_geom_bond_site_symmetry_2
_geom_bond_publ_flag
Ag(1) S(1) 2.920(1) . . yes
Ag(1) O(1) 2.268(4) . . yes
Ag(1) O(2) 2.278(4) . 2_555 yes
Ag(1) N(1) 2.444(4) . 1_565 yes
S(1) C(1) 1.720(5) . . yes
S(1) C(4) 1.734(5) . . yes
F(1) C(11) 1.235(10) . . yes
F(2) C(11) 1.330(10) . . yes
F(3) C(11) 1.30(1) . . yes
O(1) C(10) 1.224(7) . . yes
O(2) C(10) 1.225(7) . . yes
N(1) C(6) 1.140(7) . . yes
C(1) C(2) 1.379(6) . . yes
C(1) C(7) 1.482(7) . . yes
C(2) C(3) 1.442(7) . . yes
C(2) C(5) 1.469(6) . . yes
C(3) C(4) 1.349(7) . . yes
C(3) C(8) 1.502(9) . . yes
C(4) C(9) 1.50(1) . . yes
C(5) C(5) 1.354(9) . 2_555 yes
C(5) C(6) 1.445(6) . . yes
C(10) C(11) 1.533(8) . . yes
S(1) C(1) 1.720(5) . . yes
C(7) H(1) 0.94(5) . . no
C(7) H(2) 1.06(6) . . no
C(7) H(3) 0.75(6) . . no
C(8) H(4) 0.96(9) . . no
C(8) H(5) 1.0(1) . . no
C(8) H(6) 0.84(7) . . no
C(9) H(7) 0.8(1) . . no
C(9) H(8) 0.8(1) . . no
C(9) H(9) 1.0(1) . . no

loop_
_geom_contact_atom_site_label_1
_geom_contact_atom_site_label_2
_geom_contact_distance
_geom_contact_site_symmetry_1
_geom_contact_site_symmetry_2
_geom_contact_publ_flag
Ag(1) S(1) 2.920(1) . . ?
Ag(1) O(2) 2.697(4) . 4_574 ?
Ag(1) F(2) 3.172(6) . 4_574 ?
S(1) O(2) 3.547(4) . 4_574 ?
F(1) F(3) 3.45(1) . 7_566 ?
F(1) C(9) 3.48(1) . 6_555 ?
F(2) N(1) 3.269(8) . 4_565 ?
F(2) C(9) 3.48(1) . 4_575 ?
F(2) C(8) 3.484(8) . 7_566 ?
F(2) O(1) 3.502(8) . 4_575 ?
F(3) F(3) 3.17(1) . 7_566 ?
F(3) N(1) 3.524(10) . 4_565 ?
O(2) O(2) 3.225(8) . 3_576 ?
O(2) N(1) 3.371(6) . 4_565 ?
C(1) C(1) 3.597(8) . 3_565 ?
C(2) C(7) 3.511(7) . 3_565 ?
